data_4067733
loop_
_publ_author_name
'Wallner, Andreas'
'Hlina, Johann'
'Konopa, Tina'
'Wagner, Harald'
'Baumgartner, Judith'
'Marschner, Christoph'
'Fl\"orke, Ulrich'

_publ_section_title
;
 Cyclic and Bicyclic Methylpolysilanes and Some Oligosilanylene-Bridged
 Derivatives
;
_journal_issue 12
_journal_name_full Organometallics
_journal_page_first 2660
_journal_paper_doi 10.1021/om901104h
_journal_volume 29
_journal_year 2010
_chemical_formula_sum 'C29 H75 K O6 Si9'
_chemical_formula_weight 811.80
_chemical_name_systematic
; 
 ? 
;
_space_group_IT_number 14
_symmetry_cell_setting monoclinic
_symmetry_space_group_name_Hall '-P 2yn'
_symmetry_space_group_name_H-M 'P 1 21/n 1'
_atom_sites_solution_hydrogens geom
_atom_sites_solution_primary direct
_atom_sites_solution_secondary difmap
_audit_creation_method SHELXL-97
_cell_angle_alpha 90.00
_cell_angle_beta 96.56(3)
_cell_angle_gamma 90.00
_cell_formula_units_Z 4
_cell_length_a 10.144(2)
_cell_length_b 21.284(4)
_cell_length_c 22.641(5)
_cell_measurement_reflns_used 2322
_cell_measurement_temperature 100(2)
_cell_measurement_theta_max 46.817
_cell_measurement_theta_min 4.581
_cell_volume 4856.3(17)
_computing_cell_refinement 'Bruker XSCANS'
_computing_data_collection 'Bruker XSCANS'
_computing_data_reduction 'Bruker SHELXTL'
_computing_molecular_graphics 'Bruker SHELXTL'
_computing_publication_material 'Bruker SHELXTL'
_computing_structure_refinement 'SHELXL-97 (Sheldrick, 1997)'
_computing_structure_solution 'SHELXS-97 (Sheldrick, 1990)'
_diffrn_ambient_temperature 100(2)
_diffrn_measured_fraction_theta_full 1.000
_diffrn_measured_fraction_theta_max 1.000
_diffrn_measurement_device_type 'SMART APEX'
_diffrn_measurement_method '\w scans'
_diffrn_radiation_monochromator graphite
_diffrn_radiation_source 'fine-focus sealed tube'
_diffrn_radiation_type MoK\a
_diffrn_radiation_wavelength 0.71073
_diffrn_reflns_av_R_equivalents 0.1257
_diffrn_reflns_av_sigmaI/netI 0.1053
_diffrn_reflns_limit_h_max 11
_diffrn_reflns_limit_h_min -11
_diffrn_reflns_limit_k_max 23
_diffrn_reflns_limit_k_min -23
_diffrn_reflns_limit_l_max 24
_diffrn_reflns_limit_l_min -24
_diffrn_reflns_number 28805
_diffrn_reflns_theta_full 23.00
_diffrn_reflns_theta_max 23.00
_diffrn_reflns_theta_min 1.32
_exptl_absorpt_coefficient_mu 0.364
_exptl_absorpt_correction_T_max 0.9050
_exptl_absorpt_correction_T_min 0.8622
_exptl_absorpt_correction_type multi-scan
_exptl_absorpt_process_details SADABS
_exptl_crystal_colour orange
_exptl_crystal_density_diffrn 1.110
_exptl_crystal_density_method 'not measured'
_exptl_crystal_description blocks
_exptl_crystal_F_000 1768
_exptl_crystal_size_max 0.42
_exptl_crystal_size_mid 0.32
_exptl_crystal_size_min 0.28
_refine_diff_density_max 0.881
_refine_diff_density_min -0.408
_refine_diff_density_rms 0.092
_refine_ls_extinction_method none
_refine_ls_goodness_of_fit_ref 1.122
_refine_ls_hydrogen_treatment constr
_refine_ls_matrix_type full
_refine_ls_number_parameters 423
_refine_ls_number_reflns 6750
_refine_ls_number_restraints 0
_refine_ls_restrained_S_all 1.122
_refine_ls_R_factor_all 0.1506
_refine_ls_R_factor_gt 0.1065
_refine_ls_shift/su_max 0.000
_refine_ls_shift/su_mean 0.000
_refine_ls_structure_factor_coef Fsqd
_refine_ls_weighting_details 'calc w=1/[\s^2^(Fo^2^)+(0.0836P)^2^+15.4687P] where P=(Fo^2^+2Fc^2^)/3'
_refine_ls_weighting_scheme calc
_refine_ls_wR_factor_gt 0.2143
_refine_ls_wR_factor_ref 0.2374
_reflns_number_gt 4667
_reflns_number_total 6750
_reflns_threshold_expression >2sigma(I)
_cod_data_source_file om901104h_si_002.cif
_cod_data_source_block 10_190j
_cod_depositor_comments
;
The following automatic conversions were performed:

'_symmetry_cell_setting' value 'Monoclinic' changed to 'monoclinic'
according to /home/saulius/struct/CIF-dictionaries/cif_core.dic
dictionary named 'cif_core.dic' version 2.4.1 from 2010-06-29.

Automatic conversion script
Id: cif_fix_values 1715 2011-07-08 13:25:40Z adriana 
;
_cod_original_cell_volume 4856.5(17)
_cod_original_sg_symbol_H-M P2(1)/n
_cod_database_code 4067733

loop_
_symmetry_equiv_pos_as_xyz
'x, y, z'
'-x+1/2, y+1/2, -z+1/2'
'-x, -y, -z'
'x-1/2, -y-1/2, z-1/2'

loop_
_atom_site_label
_atom_site_type_symbol
_atom_site_fract_x
_atom_site_fract_y
_atom_site_fract_z
_atom_site_U_iso_or_equiv
_atom_site_adp_type
_atom_site_occupancy
_atom_site_symmetry_multiplicity
_atom_site_calc_flag
_atom_site_refinement_flags
K1 K 0.21447(19) 0.80602(9) -0.11231(9) 0.0454(5) Uani 1 1 d .
Si1 Si 0.3776(2) 0.69360(10) 0.07105(10) 0.0301(5) Uani 1 1 d .
Si2 Si 0.5406(2) 0.65552(10) 0.14528(10) 0.0329(6) Uani 1 1 d .
Si3 Si 0.5318(2) 0.54696(10) 0.15643(10) 0.0357(6) Uani 1 1 d .
Si4 Si 0.3265(2) 0.50811(12) 0.17358(12) 0.0468(7) Uani 1 1 d .
Si5 Si 0.1619(2) 0.54604(12) 0.10395(12) 0.0453(7) Uani 1 1 d .
Si6 Si 0.1757(2) 0.65457(11) 0.09663(10) 0.0376(6) Uani 1 1 d .
Si7 Si 0.3444(2) 0.79768(11) 0.03858(10) 0.0351(6) Uani 1 1 d .
Si8 Si 0.5630(2) 0.83407(10) 0.04466(10) 0.0336(6) Uani 1 1 d .
Si9 Si 0.2624(2) 0.85748(11) 0.11307(11) 0.0406(6) Uani 1 1 d .
O1 O 0.0159(7) 0.7186(3) -0.1506(3) 0.071(2) Uani 1 1 d .
O2 O -0.0558(7) 0.8300(4) -0.0978(3) 0.066(2) Uani 1 1 d .
O3 O 0.1079(7) 0.9315(3) -0.1060(3) 0.072(2) Uani 1 1 d .
O4 O 0.3547(6) 0.9107(3) -0.1387(3) 0.0569(18) Uani 1 1 d .
O5 O 0.4277(8) 0.8001(4) -0.1884(4) 0.094(3) Uani 1 1 d .
O6 O 0.2721(8) 0.6940(3) -0.1716(3) 0.069(2) Uani 1 1 d .
C1 C 0.4116(8) 0.6470(4) 0.0022(4) 0.041(2) Uani 1 1 d .
H6A H 0.4248 0.6026 0.0127 0.061 Uiso 1 1 calc R
H6B H 0.4916 0.6634 -0.0129 0.061 Uiso 1 1 calc R
H6C H 0.3359 0.6511 -0.0286 0.061 Uiso 1 1 calc R
C2 C 0.7195(8) 0.6687(4) 0.1307(4) 0.049(2) Uani 1 1 d .
H1A H 0.7376 0.7139 0.1298 0.074 Uiso 1 1 calc R
H1B H 0.7337 0.6500 0.0924 0.074 Uiso 1 1 calc R
H1C H 0.7793 0.6490 0.1624 0.074 Uiso 1 1 calc R
C3 C 0.5260(9) 0.6887(4) 0.2215(4) 0.051(2) Uani 1 1 d .
H4A H 0.5992 0.6729 0.2496 0.077 Uiso 1 1 calc R
H4B H 0.4413 0.6757 0.2345 0.077 Uiso 1 1 calc R
H4C H 0.5301 0.7347 0.2199 0.077 Uiso 1 1 calc R
C4 C 0.5871(8) 0.5047(4) 0.0911(4) 0.044(2) Uani 1 1 d .
H2A H 0.6704 0.5230 0.0812 0.067 Uiso 1 1 calc R
H2B H 0.5190 0.5088 0.0569 0.067 Uiso 1 1 calc R
H2C H 0.6008 0.4602 0.1009 0.067 Uiso 1 1 calc R
C5 C 0.6556(9) 0.5260(4) 0.2224(4) 0.058(3) Uani 1 1 d .
H5D H 0.6458 0.4816 0.2323 0.087 Uiso 1 1 calc R
H5E H 0.6393 0.5520 0.2565 0.087 Uiso 1 1 calc R
H5F H 0.7458 0.5336 0.2125 0.087 Uiso 1 1 calc R
C6 C 0.2910(10) 0.5287(5) 0.2507(4) 0.067(3) Uani 1 1 d .
H7A H 0.2034 0.5126 0.2573 0.101 Uiso 1 1 calc R
H7B H 0.2924 0.5745 0.2555 0.101 Uiso 1 1 calc R
H7C H 0.3587 0.5098 0.2797 0.101 Uiso 1 1 calc R
C7 C 0.3358(10) 0.4199(4) 0.1692(6) 0.072(3) Uani 1 1 d .
H22A H 0.4102 0.4048 0.1970 0.108 Uiso 1 1 calc R
H22B H 0.3491 0.4074 0.1287 0.108 Uiso 1 1 calc R
H22C H 0.2529 0.4016 0.1797 0.108 Uiso 1 1 calc R
C8 C -0.0071(8) 0.5273(4) 0.1277(5) 0.058(3) Uani 1 1 d .
H14A H -0.0760 0.5487 0.1012 0.087 Uiso 1 1 calc R
H14B H -0.0105 0.5417 0.1686 0.087 Uiso 1 1 calc R
H14C H -0.0220 0.4818 0.1256 0.087 Uiso 1 1 calc R
C9 C 0.1778(9) 0.5061(5) 0.0310(4) 0.066(3) Uani 1 1 d .
H21A H 0.1607 0.4610 0.0348 0.099 Uiso 1 1 calc R
H21B H 0.2676 0.5124 0.0202 0.099 Uiso 1 1 calc R
H21C H 0.1132 0.5240 0.0001 0.099 Uiso 1 1 calc R
C10 C 0.1322(8) 0.6852(4) 0.1704(4) 0.048(2) Uani 1 1 d .
H5A H 0.1384 0.7312 0.1709 0.072 Uiso 1 1 calc R
H5B H 0.1942 0.6679 0.2026 0.072 Uiso 1 1 calc R
H5C H 0.0416 0.6725 0.1759 0.072 Uiso 1 1 calc R
C11 C 0.0388(8) 0.6800(5) 0.0370(4) 0.058(3) Uani 1 1 d .
H3A H -0.0478 0.6701 0.0499 0.088 Uiso 1 1 calc R
H3B H 0.0486 0.6577 -0.0001 0.088 Uiso 1 1 calc R
H3C H 0.0450 0.7254 0.0305 0.088 Uiso 1 1 calc R
C12 C 0.6556(8) 0.8495(4) 0.1203(4) 0.042(2) Uani 1 1 d .
H12A H 0.7473 0.8613 0.1160 0.063 Uiso 1 1 calc R
H12B H 0.6553 0.8114 0.1447 0.063 Uiso 1 1 calc R
H12C H 0.6123 0.8837 0.1397 0.063 Uiso 1 1 calc R
C13 C 0.6689(8) 0.7781(4) 0.0058(4) 0.040(2) Uani 1 1 d .
H15A H 0.6307 0.7730 -0.0357 0.060 Uiso 1 1 calc R
H15B H 0.6720 0.7373 0.0259 0.060 Uiso 1 1 calc R
H15C H 0.7590 0.7951 0.0070 0.060 Uiso 1 1 calc R
C14 C 0.5719(9) 0.9094(4) 0.0025(4) 0.045(2) Uani 1 1 d .
H16A H 0.6647 0.9226 0.0037 0.067 Uiso 1 1 calc R
H16B H 0.5212 0.9419 0.0206 0.067 Uiso 1 1 calc R
H16C H 0.5344 0.9030 -0.0389 0.067 Uiso 1 1 calc R
C15 C 0.2984(9) 0.9427(4) 0.1006(4) 0.057(3) Uani 1 1 d .
H18A H 0.2536 0.9685 0.1281 0.086 Uiso 1 1 calc R
H18B H 0.2661 0.9542 0.0595 0.086 Uiso 1 1 calc R
H18C H 0.3943 0.9499 0.1076 0.086 Uiso 1 1 calc R
C16 C 0.0749(8) 0.8544(4) 0.1093(4) 0.054(3) Uani 1 1 d .
H10A H 0.0464 0.8108 0.1133 0.081 Uiso 1 1 calc R
H10B H 0.0355 0.8712 0.0710 0.081 Uiso 1 1 calc R
H10C H 0.0458 0.8797 0.1416 0.081 Uiso 1 1 calc R
C17 C 0.3259(10) 0.8434(4) 0.1926(4) 0.057(3) Uani 1 1 d .
H9A H 0.4210 0.8529 0.1989 0.085 Uiso 1 1 calc R
H9B H 0.3114 0.7994 0.2027 0.085 Uiso 1 1 calc R
H9C H 0.2786 0.8707 0.2181 0.085 Uiso 1 1 calc R
C18 C -0.1052(10) 0.7263(6) -0.1236(5) 0.073(3) Uani 1 1 d .
H18D H -0.1749 0.6986 -0.1437 0.088 Uiso 1 1 calc R
H18E H -0.0901 0.7141 -0.0812 0.088 Uiso 1 1 calc R
C19 C -0.1484(12) 0.7907(7) -0.1286(5) 0.086(4) Uani 1 1 d .
H19A H -0.1612 0.8031 -0.1710 0.103 Uiso 1 1 calc R
H19B H -0.2346 0.7951 -0.1124 0.103 Uiso 1 1 calc R
C20 C -0.0982(13) 0.8925(6) -0.0943(6) 0.091(4) Uani 1 1 d .
H20A H -0.1740 0.8948 -0.0705 0.109 Uiso 1 1 calc R
H20B H -0.1278 0.9086 -0.1347 0.109 Uiso 1 1 calc R
C21 C 0.0087(13) 0.9296(6) -0.0673(6) 0.091(4) Uani 1 1 d .
H21D H -0.0226 0.9726 -0.0600 0.109 Uiso 1 1 calc R
H21E H 0.0446 0.9110 -0.0288 0.109 Uiso 1 1 calc R
C22 C 0.2134(12) 0.9660(6) -0.0835(6) 0.089(4) Uani 1 1 d .
H22D H 0.2538 0.9465 -0.0461 0.106 Uiso 1 1 calc R
H22E H 0.1831 1.0086 -0.0740 0.106 Uiso 1 1 calc R
C23 C 0.3136(11) 0.9710(4) -0.1248(5) 0.063(3) Uani 1 1 d .
H23A H 0.2758 0.9928 -0.1615 0.075 Uiso 1 1 calc R
H23B H 0.3903 0.9956 -0.1064 0.075 Uiso 1 1 calc R
C24 C 0.4608(9) 0.9081(5) -0.1740(5) 0.058(3) Uani 1 1 d .
H24A H 0.5322 0.9373 -0.1581 0.069 Uiso 1 1 calc R
H24B H 0.4296 0.9206 -0.2153 0.069 Uiso 1 1 calc R
C25 C 0.5123(12) 0.8422(7) -0.1728(6) 0.096(5) Uani 1 1 d .
H25A H 0.5835 0.8398 -0.1992 0.116 Uiso 1 1 calc R
H25B H 0.5530 0.8327 -0.1319 0.116 Uiso 1 1 calc R
C26 C 0.4759(12) 0.7384(5) -0.1926(6) 0.093(4) Uani 1 1 d .
H26A H 0.5218 0.7250 -0.1537 0.111 Uiso 1 1 calc R
H26B H 0.5404 0.7367 -0.2223 0.111 Uiso 1 1 calc R
C27 C 0.3634(12) 0.6957(6) -0.2107(6) 0.089(4) Uani 1 1 d .
H27A H 0.3195 0.7092 -0.2499 0.107 Uiso 1 1 calc R
H27B H 0.3982 0.6527 -0.2153 0.107 Uiso 1 1 calc R
C28 C 0.1656(12) 0.6510(4) -0.1896(6) 0.076(4) Uani 1 1 d .
H28A H 0.1988 0.6072 -0.1871 0.091 Uiso 1 1 calc R
H28B H 0.1285 0.6595 -0.2311 0.091 Uiso 1 1 calc R
C29 C 0.0607(13) 0.6597(6) -0.1488(6) 0.085(4) Uani 1 1 d .
H29A H -0.0138 0.6306 -0.1605 0.102 Uiso 1 1 calc R
H29B H 0.0979 0.6493 -0.1076 0.102 Uiso 1 1 calc R

loop_
_atom_site_aniso_label
_atom_site_aniso_U_11
_atom_site_aniso_U_22
_atom_site_aniso_U_33
_atom_site_aniso_U_23
_atom_site_aniso_U_13
_atom_site_aniso_U_12
K1 0.0461(12) 0.0324(11) 0.0589(13) 0.0030(10) 0.0110(10) -0.0090(9)
Si1 0.0254(11) 0.0307(12) 0.0344(13) -0.0061(10) 0.0039(9) -0.0007(10)
Si2 0.0270(12) 0.0322(13) 0.0392(14) -0.0094(11) 0.0025(10) -0.0002(10)
Si3 0.0381(13) 0.0281(13) 0.0402(15) -0.0060(11) 0.0014(11) 0.0035(11)
Si4 0.0418(15) 0.0353(14) 0.0646(18) 0.0034(13) 0.0119(13) -0.0026(12)
Si5 0.0346(14) 0.0437(15) 0.0595(18) -0.0043(13) 0.0136(12) -0.0097(12)
Si6 0.0248(12) 0.0473(15) 0.0413(14) -0.0005(12) 0.0057(10) -0.0022(11)
Si7 0.0329(13) 0.0313(13) 0.0415(14) -0.0024(11) 0.0053(10) 0.0023(10)
Si8 0.0338(13) 0.0320(13) 0.0356(14) -0.0011(11) 0.0062(10) 0.0000(10)
Si9 0.0377(14) 0.0360(14) 0.0488(16) -0.0045(12) 0.0081(11) 0.0089(11)
O1 0.079(5) 0.053(5) 0.075(5) 0.028(4) -0.023(4) -0.021(4)
O2 0.053(4) 0.095(6) 0.053(4) 0.018(4) 0.012(3) -0.016(4)
O3 0.069(5) 0.073(5) 0.077(5) -0.011(4) 0.015(4) 0.018(4)
O4 0.069(4) 0.034(4) 0.071(5) 0.000(3) 0.027(4) -0.012(3)
O5 0.069(5) 0.071(6) 0.150(8) -0.021(5) 0.044(5) 0.006(5)
O6 0.079(5) 0.051(4) 0.074(5) 0.001(4) -0.006(4) 0.005(4)
C1 0.047(5) 0.034(5) 0.040(5) -0.006(4) -0.002(4) 0.001(4)
C2 0.032(5) 0.043(5) 0.071(7) 0.008(5) -0.003(4) -0.002(4)
C3 0.051(6) 0.053(6) 0.047(6) -0.019(5) -0.009(5) 0.006(5)
C4 0.033(5) 0.041(5) 0.058(6) -0.018(5) -0.001(4) 0.007(4)
C5 0.064(7) 0.042(6) 0.065(7) 0.000(5) -0.006(5) 0.005(5)
C6 0.065(7) 0.065(7) 0.074(8) 0.026(6) 0.021(6) 0.014(6)
C7 0.057(7) 0.035(6) 0.125(10) -0.001(6) 0.011(6) -0.008(5)
C8 0.036(5) 0.045(6) 0.094(8) 0.003(5) 0.017(5) -0.005(4)
C9 0.050(6) 0.067(7) 0.082(8) -0.013(6) 0.012(6) -0.009(5)
C10 0.044(5) 0.058(6) 0.045(6) -0.007(5) 0.019(4) 0.007(5)
C11 0.035(5) 0.076(7) 0.061(7) 0.011(6) -0.006(5) 0.003(5)
C12 0.046(5) 0.035(5) 0.046(5) 0.003(4) 0.004(4) -0.004(4)
C13 0.045(5) 0.036(5) 0.041(5) -0.005(4) 0.015(4) -0.004(4)
C14 0.059(6) 0.032(5) 0.045(6) 0.001(4) 0.016(5) -0.002(4)
C15 0.054(6) 0.047(6) 0.073(7) -0.005(5) 0.023(5) 0.013(5)
C16 0.047(6) 0.052(6) 0.064(7) 0.008(5) 0.013(5) 0.016(5)
C17 0.065(6) 0.048(6) 0.058(6) -0.013(5) 0.008(5) 0.018(5)
C18 0.044(7) 0.098(10) 0.076(8) 0.021(7) -0.004(6) -0.040(7)
C19 0.068(8) 0.135(13) 0.058(8) 0.034(8) 0.026(6) -0.015(9)
C20 0.096(10) 0.085(10) 0.100(10) 0.020(8) 0.047(8) 0.034(9)
C21 0.083(9) 0.090(10) 0.102(10) -0.006(8) 0.028(8) 0.023(8)
C22 0.070(8) 0.085(9) 0.106(10) -0.059(8) -0.009(8) 0.022(7)
C23 0.081(8) 0.017(5) 0.084(8) 0.000(5) -0.015(6) -0.005(5)
C24 0.046(6) 0.062(7) 0.067(7) 0.029(6) 0.008(5) -0.008(5)
C25 0.059(8) 0.127(13) 0.110(11) -0.045(10) 0.039(7) -0.006(8)
C26 0.088(9) 0.065(8) 0.133(12) -0.005(8) 0.050(9) 0.040(7)
C27 0.073(8) 0.060(8) 0.130(12) -0.019(8) -0.007(8) 0.027(7)
C28 0.090(9) 0.029(6) 0.098(9) -0.017(6) -0.041(8) -0.001(6)
C29 0.090(10) 0.067(9) 0.088(9) 0.014(7) -0.035(8) -0.021(7)

loop_
_atom_type_symbol
_atom_type_description
_atom_type_scat_dispersion_real
_atom_type_scat_dispersion_imag
_atom_type_scat_source
C C 0.0033 0.0016 'International Tables Vol C Tables 4.2.6.8 and 6.1.1.4'
H H 0.0000 0.0000 'International Tables Vol C Tables 4.2.6.8 and 6.1.1.4'
O O 0.0106 0.0060 'International Tables Vol C Tables 4.2.6.8 and 6.1.1.4'
Si Si 0.0817 0.0704 'International Tables Vol C Tables 4.2.6.8 and 6.1.1.4'
K K 0.2009 0.2494 'International Tables Vol C Tables 4.2.6.8 and 6.1.1.4'

loop_
_geom_angle_atom_site_label_1
_geom_angle_atom_site_label_2
_geom_angle_atom_site_label_3
_geom_angle
O4 K1 O1 147.4(2)
O4 K1 O6 116.1(2)
O1 K1 O6 58.3(2)
O4 K1 O2 114.2(2)
O1 K1 O2 59.1(2)
O6 K1 O2 117.4(2)
O4 K1 O3 57.8(2)
O1 K1 O3 111.6(2)
O6 K1 O3 154.2(2)
O2 K1 O3 57.2(2)
O4 K1 O5 58.0(2)
O1 K1 O5 110.1(3)
O6 K1 O5 58.4(2)
O2 K1 O5 149.9(2)
O3 K1 O5 112.1(2)
O4 K1 Si7 96.08(15)
O1 K1 Si7 116.26(15)
O6 K1 Si7 110.06(16)
O2 K1 Si7 98.99(15)
O3 K1 Si7 95.71(16)
O5 K1 Si7 110.5(2)
O4 K1 C29 152.8(3)
O1 K1 C29 20.4(2)
O6 K1 C29 42.0(3)
O2 K1 C29 77.3(3)
O3 K1 C29 131.9(3)
O5 K1 C29 99.3(3)
Si7 K1 C29 106.7(2)
C1 Si1 Si6 105.2(3)
C1 Si1 Si7 105.5(3)
Si6 Si1 Si7 108.31(11)
C1 Si1 Si2 103.0(3)
Si6 Si1 Si2 105.25(12)
Si7 Si1 Si2 127.62(12)
C3 Si2 C2 106.2(4)
C3 Si2 Si3 105.3(3)
C2 Si2 Si3 102.4(3)
C3 Si2 Si1 113.6(3)
C2 Si2 Si1 115.5(3)
Si3 Si2 Si1 112.66(12)
C4 Si3 C5 106.2(4)
C4 Si3 Si4 108.5(3)
C5 Si3 Si4 108.2(3)
C4 Si3 Si2 111.9(3)
C5 Si3 Si2 106.8(3)
Si4 Si3 Si2 114.80(12)
C6 Si4 C7 107.3(5)
C6 Si4 Si5 110.7(3)
C7 Si4 Si5 110.5(4)
C6 Si4 Si3 110.2(3)
C7 Si4 Si3 107.2(3)
Si5 Si4 Si3 110.80(13)
C9 Si5 C8 109.0(4)
C9 Si5 Si4 108.3(3)
C8 Si5 Si4 109.8(3)
C9 Si5 Si6 112.1(4)
C8 Si5 Si6 107.0(3)
Si4 Si5 Si6 110.63(13)
C10 Si6 C11 107.7(4)
C10 Si6 Si5 105.0(3)
C11 Si6 Si5 106.8(3)
C10 Si6 Si1 113.2(3)
C11 Si6 Si1 108.2(3)
Si5 Si6 Si1 115.58(12)
Si8 Si7 Si9 100.98(12)
Si8 Si7 Si1 101.15(11)
Si9 Si7 Si1 109.74(12)
Si8 Si7 K1 106.73(10)
Si9 Si7 K1 123.14(10)
Si1 Si7 K1 112.07(10)
C14 Si8 C12 105.4(4)
C14 Si8 C13 103.8(4)
C12 Si8 C13 106.4(4)
C14 Si8 Si7 110.7(3)
C12 Si8 Si7 118.8(3)
C13 Si8 Si7 110.5(3)
C17 Si9 C15 104.4(4)
C17 Si9 C16 105.8(4)
C15 Si9 C16 103.8(4)
C17 Si9 Si7 119.7(3)
C15 Si9 Si7 109.0(3)
C16 Si9 Si7 112.7(3)
C29 O1 C18 113.4(9)
C29 O1 K1 112.5(6)
C18 O1 K1 114.2(6)
C19 O2 C20 114.0(10)
C19 O2 K1 116.2(7)
C20 O2 K1 118.8(7)
C22 O3 C21 111.9(10)
C22 O3 K1 103.7(6)
C21 O3 K1 107.6(7)
C23 O4 C24 115.5(7)
C23 O4 K1 121.4(6)
C24 O4 K1 122.5(5)
C25 O5 C26 116.8(11)
C25 O5 K1 109.3(7)
C26 O5 K1 111.5(7)
C27 O6 C28 112.4(9)
C27 O6 K1 118.8(7)
C28 O6 K1 118.8(6)
C19 C18 O1 109.9(9)
O2 C19 C18 110.7(10)
O2 C20 C21 109.1(11)
O3 C21 C20 108.2(11)
O3 C22 C23 112.2(9)
O4 C23 C22 109.0(8)
O4 C24 C25 108.3(8)
O5 C25 C24 115.8(11)
O5 C26 C27 109.2(10)
O6 C27 C26 113.6(11)
O6 C28 C29 108.1(9)
O1 C29 C28 111.1(10)
O1 C29 K1 47.1(5)
C28 C29 K1 85.8(6)

loop_
_geom_bond_atom_site_label_1
_geom_bond_atom_site_label_2
_geom_bond_distance
K1 O4 2.746(6)
K1 O1 2.806(7)
K1 O6 2.830(7)
K1 O2 2.845(7)
K1 O3 2.891(7)
K1 O5 2.918(8)
K1 Si7 3.523(3)
K1 C29 3.538(12)
Si1 C1 1.913(8)
Si1 Si6 2.344(3)
Si1 Si7 2.346(3)
Si1 Si2 2.362(3)
Si2 C3 1.885(8)
Si2 C2 1.902(8)
Si2 Si3 2.327(3)
Si3 C4 1.872(8)
Si3 C5 1.891(9)
Si3 Si4 2.314(3)
Si4 C6 1.874(10)
Si4 C7 1.883(9)
Si4 Si5 2.307(4)
Si5 C9 1.880(10)
Si5 C8 1.897(8)
Si5 Si6 2.321(4)
Si6 C10 1.891(8)
Si6 C11 1.902(9)
Si7 Si8 2.337(3)
Si7 Si9 2.341(3)
Si8 C14 1.873(8)
Si8 C12 1.886(8)
Si8 C13 1.888(8)
Si9 C17 1.867(9)
Si9 C15 1.879(9)
Si9 C16 1.895(9)
O1 C29 1.333(13)
O1 C18 1.442(12)
O2 C19 1.384(13)
O2 C20 1.403(13)
O3 C22 1.349(12)
O3 C21 1.408(13)
O4 C23 1.395(10)
O4 C24 1.413(10)
O5 C25 1.263(13)
O5 C26 1.408(12)
O6 C27 1.352(14)
O6 C28 1.438(11)
C18 C19 1.440(16)
C20 C21 1.422(16)
C22 C23 1.461(15)
C24 C25 1.497(15)
C26 C27 1.480(16)
C28 C29 1.498(16)

loop_
_geom_torsion_atom_site_label_1
_geom_torsion_atom_site_label_2
_geom_torsion_atom_site_label_3
_geom_torsion_atom_site_label_4
_geom_torsion
C1 Si1 Si2 C3 -175.9(4)
Si6 Si1 Si2 C3 -65.9(3)
Si7 Si1 Si2 C3 62.5(4)
C1 Si1 Si2 C2 61.0(4)
Si6 Si1 Si2 C2 171.0(3)
Si7 Si1 Si2 C2 -60.6(4)
C1 Si1 Si2 Si3 -56.2(3)
Si6 Si1 Si2 Si3 53.81(15)
Si7 Si1 Si2 Si3 -177.78(13)
C3 Si2 Si3 C4 -165.6(4)
C2 Si2 Si3 C4 -54.7(4)
Si1 Si2 Si3 C4 70.0(3)
C3 Si2 Si3 C5 -49.8(4)
C2 Si2 Si3 C5 61.1(5)
Si1 Si2 Si3 C5 -174.2(3)
C3 Si2 Si3 Si4 70.2(3)
C2 Si2 Si3 Si4 -178.9(3)
Si1 Si2 Si3 Si4 -54.21(17)
C4 Si3 Si4 C6 161.9(4)
C5 Si3 Si4 C6 47.1(5)
Si2 Si3 Si4 C6 -72.1(4)
C4 Si3 Si4 C7 45.4(5)
C5 Si3 Si4 C7 -69.4(5)
Si2 Si3 Si4 C7 171.4(4)
C4 Si3 Si4 Si5 -75.2(3)
C5 Si3 Si4 Si5 169.9(3)
Si2 Si3 Si4 Si5 50.77(18)
C6 Si4 Si5 C9 -164.9(5)
C7 Si4 Si5 C9 -46.1(5)
Si3 Si4 Si5 C9 72.6(4)
C6 Si4 Si5 C8 -46.0(5)
C7 Si4 Si5 C8 72.8(5)
Si3 Si4 Si5 C8 -168.5(3)
C6 Si4 Si5 Si6 71.9(4)
C7 Si4 Si5 Si6 -169.3(4)
Si3 Si4 Si5 Si6 -50.61(17)
C9 Si5 Si6 C10 171.8(4)
C8 Si5 Si6 C10 52.4(5)
Si4 Si5 Si6 C10 -67.2(3)
C9 Si5 Si6 C11 57.7(5)
C8 Si5 Si6 C11 -61.7(5)
Si4 Si5 Si6 C11 178.7(3)
C9 Si5 Si6 Si1 -62.7(4)
C8 Si5 Si6 Si1 177.9(4)
Si4 Si5 Si6 Si1 58.28(18)
C1 Si1 Si6 C10 171.7(4)
Si7 Si1 Si6 C10 -75.9(3)
Si2 Si1 Si6 C10 63.3(3)
C1 Si1 Si6 C11 -69.1(4)
Si7 Si1 Si6 C11 43.3(4)
Si2 Si1 Si6 C11 -177.5(3)
C1 Si1 Si6 Si5 50.5(3)
Si7 Si1 Si6 Si5 162.96(13)
Si2 Si1 Si6 Si5 -57.87(16)
C1 Si1 Si7 Si8 -84.5(3)
Si6 Si1 Si7 Si8 163.26(11)
Si2 Si1 Si7 Si8 36.04(18)
C1 Si1 Si7 Si9 169.4(3)
Si6 Si1 Si7 Si9 57.18(15)
Si2 Si1 Si7 Si9 -70.04(17)
C1 Si1 Si7 K1 28.8(3)
Si6 Si1 Si7 K1 -83.38(13)
Si2 Si1 Si7 K1 149.40(12)
O4 K1 Si7 Si8 -33.07(16)
O1 K1 Si7 Si8 151.3(2)
O6 K1 Si7 Si8 87.6(2)
O2 K1 Si7 Si8 -148.79(19)
O3 K1 Si7 Si8 -91.19(18)
O5 K1 Si7 Si8 24.9(2)
C29 K1 Si7 Si8 131.9(3)
O4 K1 Si7 Si9 82.63(18)
O1 K1 Si7 Si9 -93.0(2)
O6 K1 Si7 Si9 -156.7(2)
O2 K1 Si7 Si9 -33.1(2)
O3 K1 Si7 Si9 24.5(2)
O5 K1 Si7 Si9 140.6(2)
C29 K1 Si7 Si9 -112.4(3)
O4 K1 Si7 Si1 -142.94(16)
O1 K1 Si7 Si1 41.4(2)
O6 K1 Si7 Si1 -22.2(2)
O2 K1 Si7 Si1 101.35(19)
O3 K1 Si7 Si1 158.95(18)
O5 K1 Si7 Si1 -84.9(2)
C29 K1 Si7 Si1 22.0(3)
Si9 Si7 Si8 C14 -82.3(3)
Si1 Si7 Si8 C14 164.9(3)
K1 Si7 Si8 C14 47.5(3)
Si9 Si7 Si8 C12 39.9(3)
Si1 Si7 Si8 C12 -72.9(3)
K1 Si7 Si8 C12 169.7(3)
Si9 Si7 Si8 C13 163.3(3)
Si1 Si7 Si8 C13 50.4(3)
K1 Si7 Si8 C13 -67.0(3)
Si8 Si7 Si9 C17 -68.0(4)
Si1 Si7 Si9 C17 38.2(4)
K1 Si7 Si9 C17 173.5(4)
Si8 Si7 Si9 C15 51.9(4)
Si1 Si7 Si9 C15 158.1(3)
K1 Si7 Si9 C15 -66.6(4)
Si8 Si7 Si9 C16 166.6(3)
Si1 Si7 Si9 C16 -87.2(3)
K1 Si7 Si9 C16 48.1(3)
O4 K1 O1 C29 122.0(8)
O6 K1 O1 C29 32.3(8)
O2 K1 O1 C29 -150.8(8)
O3 K1 O1 C29 -174.4(8)
O5 K1 O1 C29 60.5(8)
Si7 K1 O1 C29 -66.0(8)
O4 K1 O1 C18 -106.8(7)
O6 K1 O1 C18 163.4(7)
O2 K1 O1 C18 -19.6(6)
O3 K1 O1 C18 -43.2(7)
O5 K1 O1 C18 -168.4(6)
Si7 K1 O1 C18 65.1(7)
C29 K1 O1 C18 131.1(11)
O4 K1 O2 C19 131.1(7)
O1 K1 O2 C19 -12.7(6)
O6 K1 O2 C19 -9.8(7)
O3 K1 O2 C19 141.0(7)
O5 K1 O2 C19 63.8(9)
Si7 K1 O2 C19 -128.0(7)
C29 K1 O2 C19 -22.7(7)
O4 K1 O2 C20 -10.8(8)
O1 K1 O2 C20 -154.7(8)
O6 K1 O2 C20 -151.7(8)
O3 K1 O2 C20 -1.0(8)
O5 K1 O2 C20 -78.2(10)
Si7 K1 O2 C20 90.0(8)
C29 K1 O2 C20 -164.7(8)
O4 K1 O3 C22 -38.7(7)
O1 K1 O3 C22 176.1(7)
O6 K1 O3 C22 -122.5(8)
O2 K1 O3 C22 152.0(8)
O5 K1 O3 C22 -59.9(8)
Si7 K1 O3 C22 54.9(7)
C29 K1 O3 C22 173.5(7)
O4 K1 O3 C21 -157.3(8)
O1 K1 O3 C21 57.4(8)
O6 K1 O3 C21 118.8(8)
O2 K1 O3 C21 33.3(7)
O5 K1 O3 C21 -178.6(7)
Si7 K1 O3 C21 -63.7(7)
C29 K1 O3 C21 54.8(8)
O1 K1 O4 C23 92.1(8)
O6 K1 O4 C23 163.5(6)
O2 K1 O4 C23 22.1(7)
O3 K1 O4 C23 12.3(6)
O5 K1 O4 C23 169.0(8)
Si7 K1 O4 C23 -80.6(7)
C29 K1 O4 C23 132.3(7)
O1 K1 O4 C24 -78.9(8)
O6 K1 O4 C24 -7.5(7)
O2 K1 O4 C24 -148.9(6)
O3 K1 O4 C24 -158.7(7)
O5 K1 O4 C24 -2.0(6)
Si7 K1 O4 C24 108.4(6)
C29 K1 O4 C24 -38.7(9)
O4 K1 O5 C25 30.1(9)
O1 K1 O5 C25 176.1(9)
O6 K1 O5 C25 -155.7(10)
O2 K1 O5 C25 113.4(10)
O3 K1 O5 C25 51.2(10)
Si7 K1 O5 C25 -54.2(10)
C29 K1 O5 C25 -166.0(9)
O4 K1 O5 C26 160.7(9)
O1 K1 O5 C26 -53.3(9)
O6 K1 O5 C26 -25.1(8)
O2 K1 O5 C26 -115.9(9)
O3 K1 O5 C26 -178.1(8)
Si7 K1 O5 C26 76.5(9)
C29 K1 O5 C26 -35.4(9)
O4 K1 O6 C27 -0.8(8)
O1 K1 O6 C27 142.3(8)
O2 K1 O6 C27 139.3(8)
O3 K1 O6 C27 68.7(10)
O5 K1 O6 C27 -6.3(8)
Si7 K1 O6 C27 -108.6(8)
C29 K1 O6 C27 158.4(9)
O4 K1 O6 C28 -143.7(7)
O1 K1 O6 C28 -0.6(7)
O2 K1 O6 C28 -3.5(8)
O3 K1 O6 C28 -74.1(9)
O5 K1 O6 C28 -149.1(8)
Si7 K1 O6 C28 108.6(7)
C29 K1 O6 C28 15.6(7)
C29 O1 C18 C19 -178.8(10)
K1 O1 C18 C19 50.5(10)
C20 O2 C19 C18 -172.4(9)
K1 O2 C19 C18 43.8(10)
O1 C18 C19 O2 -62.9(11)
C19 O2 C20 C21 -174.1(9)
K1 O2 C20 C21 -31.4(13)
C22 O3 C21 C20 -180.0(10)
K1 O3 C21 C20 -66.7(11)
O2 C20 C21 O3 66.6(13)
C21 O3 C22 C23 -176.9(10)
K1 O3 C22 C23 67.4(10)
C24 O4 C23 C22 -174.3(9)
K1 O4 C23 C22 14.1(11)
O3 C22 C23 O4 -58.1(13)
C23 O4 C24 C25 167.1(9)
K1 O4 C24 C25 -21.4(11)
C26 O5 C25 C24 174.6(10)
K1 O5 C25 C24 -57.6(13)
O4 C24 C25 O5 55.2(14)
C25 O5 C26 C27 179.5(12)
K1 O5 C26 C27 52.8(13)
C28 O6 C27 C26 -178.5(9)
K1 O6 C27 C26 36.4(13)
O5 C26 C27 O6 -61.0(15)
C27 O6 C28 C29 -171.6(9)
K1 O6 C28 C29 -26.5(11)
C18 O1 C29 C28 166.2(8)
K1 O1 C29 C28 -62.3(10)
C18 O1 C29 K1 -131.6(9)
O6 C28 C29 O1 58.8(12)
O6 C28 C29 K1 18.3(7)
O4 K1 C29 O1 -93.2(10)
O6 K1 C29 O1 -137.2(9)
O2 K1 C29 O1 25.5(7)
O3 K1 C29 O1 7.0(10)
O5 K1 C29 O1 -124.1(8)
Si7 K1 C29 O1 121.2(7)
O4 K1 C29 C28 31.0(10)
O1 K1 C29 C28 124.1(11)
O6 K1 C29 C28 -13.1(5)
O2 K1 C29 C28 149.6(7)
O3 K1 C29 C28 131.2(6)
O5 K1 C29 C28 0.1(7)
Si7 K1 C29 C28 -114.7(6)
